data_1531891
loop_
_publ_author_name
'Maehlen, J.P.'
'Yartys', V.A.'
'Hauback, B.C.'

_publ_section_title
;
 Structural studies of the deuterides of carbon containing yttrium alloys
;
_journal_name_full 'Journal of Alloys Compd.'
_journal_page_first 475
_journal_page_last 479
_journal_volume 356
_journal_year 2003
_chemical_formula_sum 'C Co D0.5 Y'
_chemical_name_systematic 'Y Co C D0.5'
_space_group_IT_number 131
_symmetry_space_group_name_Hall '-P 4c 2'
_symmetry_space_group_name_H-M 'P 42/m m c'
_cell_angle_alpha 90
_cell_angle_beta 90
_cell_angle_gamma 90
_cell_formula_units_Z 2
_cell_length_a 3.6575
_cell_length_b 3.6575
_cell_length_c 6.8998
_cell_volume 92.301
_citation_journal_id_ASTM JALCEU
_cod_data_source_file Maehlen_JALCEU_2003_1454.cif
_cod_data_source_block C1D0.5Co1Y1
_cod_original_cell_volume 92.30074
_cod_original_formula_sum 'C1 D0.5 Co1 Y1'
_cod_database_code 1531891

loop_
_symmetry_equiv_pos_as_xyz
x,y,z
-y,x,z+1/2
-x,-y,z
y,-x,z+1/2
x,-y,-z
y,x,-z+1/2
-x,y,-z
-y,-x,-z+1/2
-x,-y,-z
y,-x,-z-1/2
x,y,-z
-y,x,-z-1/2
-x,y,z
-y,-x,z-1/2
x,-y,z
y,x,z-1/2

loop_
_atom_site_label
_atom_site_type_symbol
_atom_site_fract_x
_atom_site_fract_y
_atom_site_fract_z
_atom_site_occupancy
_atom_site_U_iso_or_equiv
Y1 Y 0 0 0.25 1 0.0
C1 C 0 0.5 0 1 0.0
D1 D 0 0.5 0.5 0.38 0.0
D2 D 0.5 0.5 0.25 0.116 0.0
Co1 Co 0.5 0.5 0 1 0.0
